data_4038366
loop_
_publ_author_name
'Schoemaker, Robin'
'Schwedtmann, Kai'
'Hennersdorf, Felix'
'Bauz\'a, Antonio'
'Frontera, Antonio'
'Weigand, Jan J.'

_publ_section_title
;
 Toward N,P-Doped \p-Extended PAHs: A One-Pot Synthesis to Diannulated
 1,4,2-Diazaphospholium Triflate Salts.
;
_journal_name_full 'The Journal of organic chemistry'
_journal_paper_doi 10.1021/acs.joc.0c00577
_journal_year 2020
_chemical_formula_moiety 'C14 H8 N2 P S2, C F3 O3 S, C2 H3 N'
_chemical_formula_sum 'C17 H11 F3 N3 O3 P S3'
_chemical_formula_weight 489.44
_space_group_crystal_system triclinic
_space_group_IT_number 2
_space_group_name_Hall '-P 1'
_space_group_name_H-M_alt 'P -1'
_atom_sites_solution_hydrogens difmap
_audit_creation_date 2017-02-08
_audit_creation_method
;
Olex2 1.2
(compiled 2015.09.30 svn.r3233 for OlexSys, GUI svn.r5103)
;
_cell_angle_alpha 93.2154(14)
_cell_angle_beta 102.3339(17)
_cell_angle_gamma 90.6727(19)
_cell_formula_units_Z 2
_cell_length_a 8.9698(2)
_cell_length_b 9.62662(19)
_cell_length_c 11.58620(18)
_cell_measurement_reflns_used 6204
_cell_measurement_temperature 100.01(10)
_cell_measurement_theta_max 76.2400
_cell_measurement_theta_min 3.8580
_cell_volume 975.54(3)
_computing_cell_refinement 'CrysAlisPro 1.171.38.43 (Rigaku OD, 2015)'
_computing_data_collection 'CrysAlisPro 1.171.38.43 (Rigaku OD, 2015)'
_computing_data_reduction 'CrysAlisPro 1.171.38.43 (Rigaku OD, 2015)'
_computing_molecular_graphics 'Olex2 (Dolomanov et al., 2009)'
_computing_publication_material 'Olex2 (Dolomanov et al., 2009)'
_computing_structure_refinement 'ShelXL (Sheldrick, 2015)'
_computing_structure_solution 'ShelXT (Sheldrick, 2015)'
_diffrn_ambient_environment N~2~
_diffrn_ambient_temperature 100.01(10)
_diffrn_detector 'CCD plate'
_diffrn_detector_area_resol_mean 5.2850
_diffrn_detector_type AtlasS2
_diffrn_measured_fraction_theta_full 1.000
_diffrn_measured_fraction_theta_max 0.984
_diffrn_measurement_details
;
List of Runs (angles in degrees, time in seconds):

  # Type    Start    End  Width  t~exp~   \w     \q     \k     \f   Frames
--------------------------------------------------------------------------
  1  \w     18.00 112.00   0.50    1.75    --   42.50  57.00 -30.00  188
  2  \w     94.00 172.00   0.50    7.00    --  111.00 125.00 -30.00  156
  3  \w    117.00 177.00   0.50    7.00    --  111.00  45.00  90.00  120
  4  \w     94.00 162.00   0.50    7.00    --  111.00 125.00  90.00  136
  5  \w     83.00 176.00   0.50    7.00    --  111.00  61.00 150.00  186
  6  \w     87.00 177.00   0.50    7.00    --  111.00  45.00  60.00  180
  7  \w     96.00 155.00   0.50    7.00    --  111.00 125.00-120.00  118
  8  \w     95.00 122.00   0.50    7.00    --  111.00  30.00-150.00   54
  9  \w    132.00 157.00   0.50    7.00    --  111.00  30.00-150.00   50
 10  \w    106.00 138.00   0.50    7.00    --  111.00 -61.00-180.00   64
 11  \w     75.00 119.00   0.50    7.00    --  111.00-125.00-150.00   88
 12  \w     70.00  97.00   0.50    7.00    --  111.00 -77.00 -90.00   54
 13  \w     63.00 119.00   0.50    7.00    --  111.00-125.00 -60.00  112
 14  \w     65.00 138.00   0.50    7.00    --  111.00 -61.00 -30.00  146
 15  \w     80.00 118.00   0.50    7.00    --  111.00-125.00 120.00   76
 16  \w     77.00 106.00   0.50    7.00    --  111.00-125.00 150.00   58
 17  \w     54.00 119.00   0.50    7.00    --  111.00 -61.00  90.00  130
 18  \w     51.00 120.00   0.50    7.00    --  111.00-125.00  30.00  138
 19  \w     43.00  70.00   0.50    7.00    --  111.00 -94.00  30.00   54
 20  \w     37.00  96.00   0.50    1.75    --   42.50-125.00  30.00  118
 21  \w     25.00  64.00   0.50    1.75    --   42.50-125.00 -90.00   78
 22  \w     37.00  99.00   0.50    7.00    --  111.00 -30.00-180.00  124
 23  \w     72.00  97.00   0.50    7.00    --  111.00 -94.00-180.00   50
 24  \w     56.00  85.00   0.50    7.00    --  111.00 -61.00-180.00   58
 25  \w    -64.00 -19.00   0.50    1.75    --  -38.50  57.00-150.00   90
 26  \w    -16.00  30.00   0.50    1.75    --  -38.50  57.00-150.00   92
 27  \w   -108.00 -15.00   0.50    1.75    --  -38.50 -57.00  60.00  186
;
_diffrn_measurement_device 'four-circle diffractometer'
_diffrn_measurement_device_type 'SuperNova, Dual, Cu at zero, AtlasS2'
_diffrn_measurement_method '\w scans'
_diffrn_orient_matrix_type 'CrysAlisPro convention (1999,Acta A55,543-557)'
_diffrn_orient_matrix_UB_11 -0.1667638000
_diffrn_orient_matrix_UB_12 0.0206257000
_diffrn_orient_matrix_UB_13 0.0104569000
_diffrn_orient_matrix_UB_21 0.0437169000
_diffrn_orient_matrix_UB_22 0.1454214000
_diffrn_orient_matrix_UB_23 0.0612032000
_diffrn_orient_matrix_UB_31 -0.0347176000
_diffrn_orient_matrix_UB_32 0.0642906000
_diffrn_orient_matrix_UB_33 -0.1213950000
_diffrn_radiation_monochromator mirror
_diffrn_radiation_probe x-ray
_diffrn_radiation_type CuK\a
_diffrn_radiation_wavelength 1.54184
_diffrn_reflns_av_R_equivalents 0.0252
_diffrn_reflns_av_unetI/netI 0.0314
_diffrn_reflns_Laue_measured_fraction_full 1.000
_diffrn_reflns_Laue_measured_fraction_max 0.984
_diffrn_reflns_limit_h_max 10
_diffrn_reflns_limit_h_min -11
_diffrn_reflns_limit_k_max 12
_diffrn_reflns_limit_k_min -12
_diffrn_reflns_limit_l_max 10
_diffrn_reflns_limit_l_min -14
_diffrn_reflns_number 8995
_diffrn_reflns_point_group_measured_fraction_full 1.000
_diffrn_reflns_point_group_measured_fraction_max 0.984
_diffrn_reflns_theta_full 67.684
_diffrn_reflns_theta_max 76.541
_diffrn_reflns_theta_min 3.912
_diffrn_source 'micro-focus sealed X-ray tube'
_diffrn_source_type 'SuperNova (Cu) X-ray Source'
_exptl_absorpt_coefficient_mu 4.767
_exptl_absorpt_correction_T_max 0.851
_exptl_absorpt_correction_T_min 0.544
_exptl_absorpt_correction_type gaussian
_exptl_absorpt_process_details
;
CrysAlisPro 1.171.38.43 (Rigaku Oxford Diffraction, 2015)
Numerical absorption correction based on gaussian integration over
			a multifaceted crystal model
Empirical absorption correction using spherical harmonics,
 implemented in SCALE3 ABSPACK scaling algorithm.
;
_exptl_crystal_colour colourless
_exptl_crystal_colour_primary colourless
_exptl_crystal_density_diffrn 1.666
_exptl_crystal_description block
_exptl_crystal_F_000 496
_exptl_crystal_size_max 0.16
_exptl_crystal_size_mid 0.061
_exptl_crystal_size_min 0.039
_refine_diff_density_max 0.598
_refine_diff_density_min -0.550
_refine_diff_density_rms 0.085
_refine_ls_extinction_method none
_refine_ls_goodness_of_fit_ref 1.042
_refine_ls_hydrogen_treatment refall
_refine_ls_matrix_type full
_refine_ls_number_parameters 315
_refine_ls_number_reflns 4048
_refine_ls_number_restraints 0
_refine_ls_restrained_S_all 1.042
_refine_ls_R_factor_all 0.0402
_refine_ls_R_factor_gt 0.0383
_refine_ls_shift/su_max 0.000
_refine_ls_shift/su_mean 0.000
_refine_ls_structure_factor_coef Fsqd
_refine_ls_weighting_details 'w=1/[\s^2^(Fo^2^)+(0.0667P)^2^+0.4652P] where P=(Fo^2^+2Fc^2^)/3'
_refine_ls_weighting_scheme calc
_refine_ls_wR_factor_gt 0.1030
_refine_ls_wR_factor_ref 0.1051
_reflns_Friedel_coverage 0.000
_reflns_number_gt 3807
_reflns_number_total 4048
_reflns_threshold_expression 'I > 2\s(I)'
_cod_data_source_file jo0c00577_si_007.cif
_cod_data_source_block jjw0612
_cod_original_cell_volume 975.54(4)
_cod_database_code 4038366
_chemical_oxdiff_formula 'C34 H22 F6 N6 O6 P2 S6 '
_shelx_space_group_comment
;
The symmetry employed for this shelxl refinement is uniquely defined
by the following loop, which should always be used as a source of
symmetry information in preference to the above space-group names.
They are only intended as comments.
;
_reflns_odcompleteness_completeness 100.00
_reflns_odcompleteness_iscentric 1
_reflns_odcompleteness_theta 66.97
_olex2_refinement_description
;
;
_shelx_shelxl_version_number 2014/7
_olex2_submission_special_instructions 'No special instructions were received'
_oxdiff_exptl_absorpt_empirical_details
;
Empirical correction (ABSPACK) includes:
- Absorption correction using spherical harmonics
- Frame scaling
;
_oxdiff_exptl_absorpt_empirical_full_max 1.238
_oxdiff_exptl_absorpt_empirical_full_min 0.808

loop_
_space_group_symop_operation_xyz
'x, y, z'
'-x, -y, -z'

loop_
_atom_site_label
_atom_site_type_symbol
_atom_site_fract_x
_atom_site_fract_y
_atom_site_fract_z
_atom_site_U_iso_or_equiv
_atom_site_adp_type
_atom_site_occupancy
_atom_site_site_symmetry_order
_atom_site_calc_flag
_atom_site_refinement_flags_posn
_atom_site_refinement_flags_adp
_atom_site_refinement_flags_occupancy
_atom_site_disorder_assembly
_atom_site_disorder_group
S1 S 0.40118(5) 0.37686(5) 0.21333(4) 0.02176(13) Uani 1 1 d . . . . .
S2 S 0.53889(5) 0.20017(4) 0.65478(3) 0.01945(12) Uani 1 1 d . . . . .
P1 P 0.64135(5) 0.14605(5) 0.31289(4) 0.01999(13) Uani 1 1 d . . . . .
N1 N 0.45964(17) 0.28831(15) 0.42367(13) 0.0189(3) Uani 1 1 d . . . . .
N2 N 0.63648(17) 0.12835(16) 0.46424(13) 0.0197(3) Uani 1 1 d . . . . .
C1 C 0.5018(2) 0.26781(19) 0.31516(15) 0.0200(3) Uani 1 1 d . . . . .
C2 C 0.3036(2) 0.44619(19) 0.31894(16) 0.0216(4) Uani 1 1 d . . . . .
C3 C 0.3490(2) 0.38995(18) 0.42860(16) 0.0194(3) Uani 1 1 d . . . . .
C4 C 0.2896(2) 0.43341(19) 0.52593(16) 0.0209(3) Uani 1 1 d . . . . .
H4 H 0.313(3) 0.399(3) 0.596(2) 0.027(6) Uiso 1 1 d . . . . .
C5 C 0.1819(2) 0.5372(2) 0.50890(17) 0.0238(4) Uani 1 1 d . . . . .
H5 H 0.141(3) 0.568(3) 0.575(2) 0.025(6) Uiso 1 1 d . . . . .
C6 C 0.1341(2) 0.5927(2) 0.39878(18) 0.0247(4) Uani 1 1 d . . . . .
H6 H 0.063(3) 0.661(3) 0.389(2) 0.029(6) Uiso 1 1 d . . . . .
C7 C 0.1939(2) 0.5482(2) 0.30243(17) 0.0241(4) Uani 1 1 d . . . . .
H7 H 0.164(3) 0.587(2) 0.227(2) 0.017(5) Uiso 1 1 d . . . . .
C8 C 0.5382(2) 0.20912(18) 0.50698(15) 0.0193(3) Uani 1 1 d . . . . .
C9 C 0.6855(2) 0.07903(18) 0.66261(15) 0.0203(3) Uani 1 1 d . . . . .
C10 C 0.7228(2) 0.04979(19) 0.55259(16) 0.0201(3) Uani 1 1 d . . . . .
C11 C 0.8309(2) -0.04761(19) 0.53788(17) 0.0224(4) Uani 1 1 d . . . . .
H11 H 0.848(3) -0.068(2) 0.464(2) 0.019(5) Uiso 1 1 d . . . . .
C12 C 0.9039(2) -0.1135(2) 0.63738(17) 0.0242(4) Uani 1 1 d . . . . .
H12 H 0.978(3) -0.182(3) 0.630(2) 0.024(6) Uiso 1 1 d . . . . .
C13 C 0.8690(2) -0.0831(2) 0.74825(17) 0.0253(4) Uani 1 1 d . . . . .
H13 H 0.924(3) -0.124(3) 0.818(2) 0.032(7) Uiso 1 1 d . . . . .
C14 C 0.7594(2) 0.0124(2) 0.76226(16) 0.0229(4) Uani 1 1 d . . . . .
H14 H 0.738(3) 0.031(3) 0.834(2) 0.023(6) Uiso 1 1 d . . . . .
S3 S 0.70305(5) 0.26740(5) 0.02603(4) 0.02229(13) Uani 1 1 d . . . . .
F1 F 0.86891(17) 0.49621(15) 0.03926(14) 0.0440(3) Uani 1 1 d . . . . .
F2 F 0.64823(14) 0.52863(12) 0.07768(12) 0.0331(3) Uani 1 1 d . . . . .
F3 F 0.82429(18) 0.43846(15) 0.20545(12) 0.0433(3) Uani 1 1 d . . . . .
O1 O 0.64101(19) 0.28917(17) -0.09651(12) 0.0335(3) Uani 1 1 d . . . . .
O2 O 0.59122(17) 0.22646(14) 0.09203(12) 0.0275(3) Uani 1 1 d . . . . .
O3 O 0.84210(18) 0.19122(17) 0.04915(15) 0.0362(4) Uani 1 1 d . . . . .
C15 C 0.7635(2) 0.4426(2) 0.09024(17) 0.0261(4) Uani 1 1 d . . . . .
N3 N 0.8363(2) 0.7887(2) 0.27783(16) 0.0356(4) Uani 1 1 d . . . . .
C16 C 0.8211(2) 0.8153(2) 0.18163(18) 0.0286(4) Uani 1 1 d . . . . .
C17 C 0.8024(4) 0.8483(3) 0.0581(2) 0.0424(6) Uani 1 1 d . . . . .
H17A H 0.814(4) 0.950(4) 0.053(3) 0.053(9) Uiso 1 1 d . . . . .
H17B H 0.698(5) 0.816(4) 0.015(4) 0.073(12) Uiso 1 1 d . . . . .
H17C H 0.883(5) 0.794(4) 0.029(3) 0.071(11) Uiso 1 1 d . . . . .

loop_
_atom_site_aniso_label
_atom_site_aniso_U_11
_atom_site_aniso_U_22
_atom_site_aniso_U_33
_atom_site_aniso_U_23
_atom_site_aniso_U_13
_atom_site_aniso_U_12
S1 0.0256(2) 0.0239(2) 0.0159(2) 0.00287(15) 0.00436(16) -0.00022(16)
S2 0.0228(2) 0.0211(2) 0.0145(2) 0.00121(15) 0.00413(15) -0.00064(15)
P1 0.0237(2) 0.0206(2) 0.0161(2) -0.00010(16) 0.00571(16) -0.00138(17)
N1 0.0207(7) 0.0201(7) 0.0162(7) 0.0012(5) 0.0043(5) -0.0030(6)
N2 0.0218(7) 0.0199(7) 0.0167(7) -0.0005(5) 0.0035(5) -0.0033(5)
C1 0.0241(8) 0.0197(8) 0.0160(8) -0.0012(6) 0.0043(6) -0.0048(6)
C2 0.0211(8) 0.0218(8) 0.0213(8) 0.0004(6) 0.0041(6) -0.0058(6)
C3 0.0184(8) 0.0187(8) 0.0208(8) 0.0000(6) 0.0040(6) -0.0025(6)
C4 0.0211(8) 0.0222(9) 0.0190(8) 0.0012(7) 0.0036(6) -0.0039(6)
C5 0.0213(8) 0.0239(9) 0.0266(9) -0.0032(7) 0.0074(7) -0.0036(7)
C6 0.0198(8) 0.0224(9) 0.0316(10) 0.0025(7) 0.0046(7) -0.0007(7)
C7 0.0216(9) 0.0248(9) 0.0249(9) 0.0043(7) 0.0022(7) -0.0031(7)
C8 0.0205(8) 0.0193(8) 0.0176(8) -0.0007(6) 0.0039(6) -0.0039(6)
C9 0.0219(8) 0.0197(8) 0.0189(8) 0.0000(6) 0.0042(6) -0.0033(6)
C10 0.0219(8) 0.0190(8) 0.0185(8) 0.0010(6) 0.0027(6) -0.0043(6)
C11 0.0221(8) 0.0229(9) 0.0218(9) -0.0027(7) 0.0048(7) -0.0029(7)
C12 0.0209(8) 0.0233(9) 0.0276(9) 0.0010(7) 0.0034(7) -0.0012(7)
C13 0.0268(9) 0.0230(9) 0.0236(9) 0.0034(7) -0.0003(7) -0.0029(7)
C14 0.0253(9) 0.0250(9) 0.0176(8) 0.0013(7) 0.0031(7) -0.0028(7)
S3 0.0269(2) 0.0237(2) 0.0163(2) 0.00128(16) 0.00438(16) 0.00400(17)
F1 0.0387(7) 0.0399(7) 0.0609(9) 0.0070(6) 0.0266(7) -0.0062(6)
F2 0.0338(6) 0.0251(6) 0.0416(7) -0.0013(5) 0.0117(5) 0.0014(5)
F3 0.0557(9) 0.0393(7) 0.0269(6) -0.0001(5) -0.0081(6) -0.0123(6)
O1 0.0452(9) 0.0375(8) 0.0175(6) 0.0002(6) 0.0058(6) 0.0101(7)
O2 0.0362(8) 0.0247(7) 0.0222(6) -0.0006(5) 0.0080(6) -0.0040(5)
O3 0.0339(8) 0.0330(8) 0.0409(8) 0.0049(6) 0.0051(6) 0.0119(6)
C15 0.0262(9) 0.0274(9) 0.0251(9) 0.0039(7) 0.0063(7) -0.0018(7)
N3 0.0476(11) 0.0327(9) 0.0265(9) 0.0004(7) 0.0084(8) 0.0061(8)
C16 0.0362(10) 0.0211(9) 0.0269(10) -0.0013(7) 0.0040(8) 0.0004(7)
C17 0.0673(17) 0.0319(12) 0.0252(11) 0.0036(9) 0.0035(11) -0.0062(11)

loop_
_atom_type_symbol
_atom_type_description
_atom_type_scat_dispersion_real
_atom_type_scat_dispersion_imag
_atom_type_scat_source
C C 0.0181 0.0091 'International Tables Vol C Tables 4.2.6.8 and 6.1.1.4'
H H 0.0000 0.0000 'International Tables Vol C Tables 4.2.6.8 and 6.1.1.4'
F F 0.0727 0.0534 'International Tables Vol C Tables 4.2.6.8 and 6.1.1.4'
N N 0.0311 0.0180 'International Tables Vol C Tables 4.2.6.8 and 6.1.1.4'
O O 0.0492 0.0322 'International Tables Vol C Tables 4.2.6.8 and 6.1.1.4'
P P 0.2955 0.4335 'International Tables Vol C Tables 4.2.6.8 and 6.1.1.4'
S S 0.3331 0.5567 'International Tables Vol C Tables 4.2.6.8 and 6.1.1.4'

loop_
_exptl_crystal_face_index_h
_exptl_crystal_face_index_k
_exptl_crystal_face_index_l
_exptl_crystal_face_perp_dist
1 0 -1 0.0197
-1 0 1 0.0197
0 0 -1 0.0258
0 0 1 0.0258
0 1 0 0.0782
0 -1 0 0.0782
1 0 0 0.0219
-1 0 0 0.0219

loop_
_geom_angle_atom_site_label_1
_geom_angle_atom_site_label_2
_geom_angle_atom_site_label_3
_geom_angle
_geom_angle_site_symmetry_1
_geom_angle_site_symmetry_3
_geom_angle_publ_flag
C1 S1 C2 90.98(9) . . ?
C8 S2 C9 88.03(9) . . ?
C1 P1 N2 85.28(8) . . ?
C1 N1 C3 115.61(15) . . ?
C8 N1 C1 112.68(15) . . ?
C8 N1 C3 131.66(15) . . ?
C8 N2 P1 115.80(13) . . ?
C8 N2 C10 111.58(15) . . ?
C10 N2 P1 132.53(13) . . ?
P1 C1 S1 135.02(11) . . ?
N1 C1 S1 110.38(13) . . ?
N1 C1 P1 114.58(13) . . ?
C3 C2 S1 112.83(14) . . ?
C7 C2 S1 126.75(14) . . ?
C7 C2 C3 120.41(17) . . ?
C2 C3 N1 110.17(15) . . ?
C2 C3 C4 122.28(17) . . ?
C4 C3 N1 127.54(16) . . ?
C3 C4 H4 125.1(17) . . ?
C5 C4 C3 116.79(17) . . ?
C5 C4 H4 118.1(17) . . ?
C4 C5 H5 117.7(15) . . ?
C4 C5 C6 121.28(18) . . ?
C6 C5 H5 121.0(15) . . ?
C5 C6 H6 120.2(16) . . ?
C7 C6 C5 121.34(18) . . ?
C7 C6 H6 118.5(16) . . ?
C2 C7 H7 119.7(14) . . ?
C6 C7 C2 117.88(17) . . ?
C6 C7 H7 122.4(14) . . ?
N1 C8 S2 131.80(14) . . ?
N2 C8 S2 116.49(14) . . ?
N2 C8 N1 111.65(16) . . ?
C10 C9 S2 112.22(14) . . ?
C14 C9 S2 127.19(14) . . ?
C14 C9 C10 120.58(17) . . ?
C9 C10 N2 111.65(16) . . ?
C11 C10 N2 126.68(17) . . ?
C11 C10 C9 121.66(17) . . ?
C10 C11 H11 119.5(15) . . ?
C10 C11 C12 117.42(17) . . ?
C12 C11 H11 123.0(15) . . ?
C11 C12 H12 119.4(15) . . ?
C11 C12 C13 121.27(18) . . ?
C13 C12 H12 119.3(14) . . ?
C12 C13 H13 121.3(17) . . ?
C14 C13 C12 121.18(17) . . ?
C14 C13 H13 117.4(17) . . ?
C9 C14 H14 121.4(15) . . ?
C13 C14 C9 117.88(17) . . ?
C13 C14 H14 120.7(15) . . ?
O1 S3 O2 114.50(9) . . ?
O1 S3 C15 103.52(9) . . ?
O2 S3 C15 103.11(9) . . ?
O3 S3 O1 115.42(10) . . ?
O3 S3 O2 114.67(9) . . ?
O3 S3 C15 103.30(9) . . ?
F1 C15 S3 110.99(14) . . ?
F1 C15 F3 107.61(17) . . ?
F2 C15 S3 111.93(13) . . ?
F2 C15 F1 107.78(16) . . ?
F2 C15 F3 108.14(17) . . ?
F3 C15 S3 110.23(13) . . ?
N3 C16 C17 179.4(3) . . ?
C16 C17 H17A 110(2) . . ?
C16 C17 H17B 108(2) . . ?
C16 C17 H17C 104(2) . . ?
H17A C17 H17B 110(3) . . ?
H17A C17 H17C 113(3) . . ?
H17B C17 H17C 111(3) . . ?

loop_
_geom_bond_atom_site_label_1
_geom_bond_atom_site_label_2
_geom_bond_distance
_geom_bond_site_symmetry_2
_geom_bond_publ_flag
S1 C1 1.7363(19) . ?
S1 C2 1.7576(19) . ?
S2 C8 1.7182(18) . ?
S2 C9 1.7593(19) . ?
P1 N2 1.7811(15) . ?
P1 C1 1.7281(19) . ?
N1 C1 1.393(2) . ?
N1 C3 1.409(2) . ?
N1 C8 1.347(2) . ?
N2 C8 1.336(2) . ?
N2 C10 1.408(2) . ?
C2 C3 1.391(2) . ?
C2 C7 1.390(3) . ?
C3 C4 1.393(3) . ?
C4 H4 0.88(3) . ?
C4 C5 1.391(3) . ?
C5 H5 0.95(3) . ?
C5 C6 1.395(3) . ?
C6 H6 0.91(3) . ?
C6 C7 1.388(3) . ?
C7 H7 0.96(2) . ?
C9 C10 1.400(2) . ?
C9 C14 1.396(2) . ?
C10 C11 1.387(3) . ?
C11 H11 0.91(3) . ?
C11 C12 1.389(3) . ?
C12 H12 0.96(3) . ?
C12 C13 1.402(3) . ?
C13 H13 0.96(3) . ?
C13 C14 1.382(3) . ?
C14 H14 0.90(3) . ?
S3 O1 1.4380(14) . ?
S3 O2 1.4486(15) . ?
S3 O3 1.4374(15) . ?
S3 C15 1.832(2) . ?
F1 C15 1.331(2) . ?
F2 C15 1.321(2) . ?
F3 C15 1.333(2) . ?
N3 C16 1.138(3) . ?
C16 C17 1.458(3) . ?
C17 H17A 0.99(4) . ?
C17 H17B 1.00(4) . ?
C17 H17C 1.00(4) . ?

loop_
_geom_torsion_atom_site_label_1
_geom_torsion_atom_site_label_2
_geom_torsion_atom_site_label_3
_geom_torsion_atom_site_label_4
_geom_torsion
_geom_torsion_site_symmetry_1
_geom_torsion_site_symmetry_2
_geom_torsion_site_symmetry_3
_geom_torsion_site_symmetry_4
_geom_torsion_publ_flag
S1 C2 C3 N1 -1.66(18) . . . . ?
S1 C2 C3 C4 177.96(14) . . . . ?
S1 C2 C7 C6 -177.65(14) . . . . ?
S2 C9 C10 N2 1.86(19) . . . . ?
S2 C9 C10 C11 -177.14(14) . . . . ?
S2 C9 C14 C13 178.01(14) . . . . ?
P1 N2 C8 S2 -176.73(8) . . . . ?
P1 N2 C8 N1 0.77(19) . . . . ?
P1 N2 C10 C9 174.88(13) . . . . ?
P1 N2 C10 C11 -6.2(3) . . . . ?
N1 C3 C4 C5 179.29(16) . . . . ?
N2 P1 C1 S1 178.04(15) . . . . ?
N2 P1 C1 N1 -0.19(13) . . . . ?
N2 C10 C11 C12 179.80(17) . . . . ?
C1 S1 C2 C3 1.28(14) . . . . ?
C1 S1 C2 C7 -179.99(17) . . . . ?
C1 P1 N2 C8 -0.33(13) . . . . ?
C1 P1 N2 C10 -176.36(17) . . . . ?
C1 N1 C3 C2 1.3(2) . . . . ?
C1 N1 C3 C4 -178.29(16) . . . . ?
C1 N1 C8 S2 176.10(14) . . . . ?
C1 N1 C8 N2 -0.9(2) . . . . ?
C2 S1 C1 P1 -178.80(15) . . . . ?
C2 S1 C1 N1 -0.51(13) . . . . ?
C2 C3 C4 C5 -0.3(3) . . . . ?
C3 N1 C1 S1 -0.35(18) . . . . ?
C3 N1 C1 P1 178.31(12) . . . . ?
C3 N1 C8 S2 -1.1(3) . . . . ?
C3 N1 C8 N2 -178.05(16) . . . . ?
C3 C2 C7 C6 1.0(3) . . . . ?
C3 C4 C5 C6 1.2(3) . . . . ?
C4 C5 C6 C7 -1.1(3) . . . . ?
C5 C6 C7 C2 0.0(3) . . . . ?
C7 C2 C3 N1 179.52(16) . . . . ?
C7 C2 C3 C4 -0.9(3) . . . . ?
C8 S2 C9 C10 -1.48(14) . . . . ?
C8 S2 C9 C14 -179.93(17) . . . . ?
C8 N1 C1 S1 -178.00(12) . . . . ?
C8 N1 C1 P1 0.67(19) . . . . ?
C8 N1 C3 C2 178.40(17) . . . . ?
C8 N1 C3 C4 -1.2(3) . . . . ?
C8 N2 C10 C9 -1.3(2) . . . . ?
C8 N2 C10 C11 177.66(17) . . . . ?
C9 S2 C8 N1 -176.10(18) . . . . ?
C9 S2 C8 N2 0.78(14) . . . . ?
C9 C10 C11 C12 -1.4(3) . . . . ?
C10 N2 C8 S2 0.1(2) . . . . ?
C10 N2 C8 N1 177.62(14) . . . . ?
C10 C9 C14 C13 -0.3(3) . . . . ?
C10 C11 C12 C13 0.3(3) . . . . ?
C11 C12 C13 C14 0.8(3) . . . . ?
C12 C13 C14 C9 -0.8(3) . . . . ?
C14 C9 C10 N2 -179.57(16) . . . . ?
C14 C9 C10 C11 1.4(3) . . . . ?
O1 S3 C15 F1 -60.84(16) . . . . ?
O1 S3 C15 F2 59.63(15) . . . . ?
O1 S3 C15 F3 -179.97(14) . . . . ?
O2 S3 C15 F1 179.56(14) . . . . ?
O2 S3 C15 F2 -59.97(15) . . . . ?
O2 S3 C15 F3 60.43(16) . . . . ?
O3 S3 C15 F1 59.86(16) . . . . ?
O3 S3 C15 F2 -179.66(13) . . . . ?
O3 S3 C15 F3 -59.27(16) . . . . ?

loop_
_exptl_oxdiff_crystal_face_indexfrac_h
_exptl_oxdiff_crystal_face_indexfrac_k
_exptl_oxdiff_crystal_face_indexfrac_l
_exptl_oxdiff_crystal_face_x
_exptl_oxdiff_crystal_face_y
_exptl_oxdiff_crystal_face_z
1.0002 0.0026 -0.9979 -0.1772 -0.0170 0.0866
-1.0002 -0.0026 0.9979 0.1772 0.0170 -0.0866
0.0002 0.0017 -0.9987 -0.0104 -0.0609 0.1213
-0.0002 -0.0017 0.9987 0.0104 0.0609 -0.1213
0.0016 0.9991 0.0001 0.0203 0.1454 0.0642
-0.0016 -0.9991 -0.0001 -0.0203 -0.1454 -0.0642
0.9999 0.0009 0.0008 -0.1667 0.0439 -0.0348
-0.9999 -0.0009 -0.0008 0.1667 -0.0439 0.0348
